data_4065122
loop_
_publ_author_name
'Uhl, Werner'
'Kovert, Dirk'
'Zemke, Sarina'
'Hepp, Alexander'

_publ_section_exptl_refinement
;
The weak completeness of X-ray data is a well-known phenomenon for these 
X-ray machines and particularly distinct for copper radiation. It has 
already been discussed in the respective internet forum. The problematic
measurements were partially carried out with copper radiation. The 
completeness in such measurements is generally even lower than those with
Mo radiation, particularly when the crystal symmetry (redundancy within 
the measurement) is low (triclinic in our case). Furthermore, the problem 
is aggravated when the measurement is carried out to angles in 2 theta 
well above the required minimum of 135 degrees. We always carry our Cu 
measurements to the physical maximum of 150&#x00B0;. When tested, our data 
showed a substantial increase in completeness when reduced to the 
required minimum in 2 theta. Since we are primarily interested in maximum 
crystallographic information, we used the complete measurement for the 
structure determination. 
;
_publ_section_title
;
 Unexpected Formation of Ga4C2H4Heteroadamantane Cages by the Reaction of
 Carbon-Bridged Bis(dichlorogallium) Compounds withtert-Butyllithium
;
_journal_issue 17
_journal_name_full Organometallics
_journal_page_first 4736
_journal_paper_doi 10.1021/om200573g
_journal_volume 30
_journal_year 2011
_chemical_formula_sum 'C40 H76 Ga4 Si2'
_chemical_formula_weight 892.07
_space_group_IT_number 2
_symmetry_cell_setting triclinic
_symmetry_space_group_name_Hall '-P 1'
_symmetry_space_group_name_H-M 'P -1'
_atom_sites_solution_hydrogens geom
_atom_sites_solution_primary direct
_atom_sites_solution_secondary difmap
_audit_creation_method SHELXL-97
_cell_angle_alpha 80.4510(10)
_cell_angle_beta 74.6750(10)
_cell_angle_gamma 68.6740(10)
_cell_formula_units_Z 2
_cell_length_a 11.3848(2)
_cell_length_b 12.0924(2)
_cell_length_c 18.4019(3)
_cell_measurement_reflns_used 4771
_cell_measurement_temperature 153(2)
_cell_measurement_theta_max 72.32
_cell_measurement_theta_min 3.94
_cell_volume 2269.12(7)
_computing_cell_refinement 'Bruker XSCANS'
_computing_data_collection 'Bruker XSCANS'
_computing_data_reduction 'Bruker SHELXTL'
_computing_molecular_graphics 'Bruker SHELXTL'
_computing_publication_material 'Bruker SHELXTL'
_computing_structure_refinement 'SHELXL-97 (Sheldrick, 1997)'
_computing_structure_solution 'SHELXS-97 (Sheldrick, 1990)'
_diffrn_ambient_temperature 153(2)
_diffrn_measured_fraction_theta_full 0.864
_diffrn_measured_fraction_theta_max 0.864
_diffrn_measurement_device_type 'Bruker P4'
_diffrn_measurement_method 'omega scans'
_diffrn_radiation_monochromator graphite
_diffrn_radiation_source 'fine-focus sealed tube'
_diffrn_radiation_type CuK\a
_diffrn_radiation_wavelength 1.54184
_diffrn_reflns_av_R_equivalents 0.0287
_diffrn_reflns_av_sigmaI/netI 0.0449
_diffrn_reflns_limit_h_max 13
_diffrn_reflns_limit_h_min -14
_diffrn_reflns_limit_k_max 14
_diffrn_reflns_limit_k_min -12
_diffrn_reflns_limit_l_max 22
_diffrn_reflns_limit_l_min -21
_diffrn_reflns_number 13629
_diffrn_reflns_theta_full 72.32
_diffrn_reflns_theta_max 72.32
_diffrn_reflns_theta_min 3.94
_exptl_absorpt_coefficient_mu 3.380
_exptl_absorpt_correction_T_max 0.8767
_exptl_absorpt_correction_T_min 0.7286
_exptl_absorpt_correction_type empirical
_exptl_crystal_colour colourless
_exptl_crystal_density_diffrn 1.306
_exptl_crystal_density_method 'not measured'
_exptl_crystal_description block
_exptl_crystal_F_000 936
_exptl_crystal_size_max 0.10
_exptl_crystal_size_mid 0.05
_exptl_crystal_size_min 0.04
_refine_diff_density_max 0.681
_refine_diff_density_min -0.352
_refine_diff_density_rms 0.076
_refine_ls_extinction_method none
_refine_ls_goodness_of_fit_ref 1.026
_refine_ls_hydrogen_treatment mixed
_refine_ls_matrix_type full
_refine_ls_number_parameters 485
_refine_ls_number_reflns 7730
_refine_ls_number_restraints 54
_refine_ls_restrained_S_all 1.025
_refine_ls_R_factor_all 0.0489
_refine_ls_R_factor_gt 0.0366
_refine_ls_shift/su_max 0.002
_refine_ls_shift/su_mean 0.000
_refine_ls_structure_factor_coef Fsqd
_refine_ls_weighting_details 'calc w=1/[\s^2^(Fo^2^)+(0.0530P)^2^+0.0000P] where P=(Fo^2^+2Fc^2^)/3'
_refine_ls_weighting_scheme calc
_refine_ls_wR_factor_gt 0.0891
_refine_ls_wR_factor_ref 0.0952
_reflns_number_gt 6247
_reflns_number_total 7730
_reflns_threshold_expression >2sigma(I)
_cod_data_source_file om200573g_si_006.cif
_cod_data_source_block sad1
_cod_depositor_comments
;
The following automatic conversions were performed:

'_symmetry_cell_setting' value 'Triclinic' changed to 'triclinic'
according to /home/saulius/struct/CIF-dictionaries/cif_core.dic
dictionary named 'cif_core.dic' version 2.4.1 from 2010-06-29.

Automatic conversion script
Id: cif_fix_values 1715 2011-07-08 13:25:40Z adriana 
;
_cod_original_sg_symbol_H-M P-1
_cod_database_code 4065122

loop_
_symmetry_equiv_pos_as_xyz
'x, y, z'
'-x, -y, -z'

loop_
_atom_site_label
_atom_site_type_symbol
_atom_site_fract_x
_atom_site_fract_y
_atom_site_fract_z
_atom_site_U_iso_or_equiv
_atom_site_adp_type
_atom_site_occupancy
_atom_site_symmetry_multiplicity
_atom_site_calc_flag
_atom_site_refinement_flags
_atom_site_disorder_assembly
_atom_site_disorder_group
Ga1 Ga 0.01528(4) 0.34818(3) 0.17973(2) 0.02540(10) Uani 1 1 d . A .
Ga2 Ga 0.17332(3) 0.10099(3) 0.23852(2) 0.02427(10) Uani 1 1 d . A .
C21 C 0.3010(3) -0.0472(3) 0.2760(2) 0.0330(8) Uani 1 1 d D . .
C211 C 0.2367(7) -0.1062(8) 0.3451(5) 0.058(3) Uani 0.548(11) 1 d PDU A 1
H21A H 0.3002 -0.1756 0.3625 0.070 Uiso 0.548(11) 1 calc PR A 1
H21B H 0.1722 -0.1291 0.3329 0.070 Uiso 0.548(11) 1 calc PR A 1
H21C H 0.1966 -0.0517 0.3840 0.070 Uiso 0.548(11) 1 calc PR A 1
C212 C 0.3992(10) -0.0088(8) 0.3013(8) 0.083(4) Uani 0.548(11) 1 d PDU A 1
H21D H 0.4644 -0.0782 0.3172 0.099 Uiso 0.548(11) 1 calc PR A 1
H21E H 0.3550 0.0410 0.3425 0.099 Uiso 0.548(11) 1 calc PR A 1
H21F H 0.4391 0.0345 0.2597 0.099 Uiso 0.548(11) 1 calc PR A 1
C213 C 0.3765(13) -0.1343(9) 0.2158(5) 0.092(5) Uani 0.548(11) 1 d PDU A 1
H21G H 0.4169 -0.0946 0.1723 0.111 Uiso 0.548(11) 1 calc PR A 1
H21H H 0.3187 -0.1639 0.2017 0.111 Uiso 0.548(11) 1 calc PR A 1
H21I H 0.4416 -0.1995 0.2353 0.111 Uiso 0.548(11) 1 calc PR A 1
C21A C 0.2500(12) -0.1487(8) 0.2822(11) 0.096(7) Uani 0.452(11) 1 d PDU A 2
H21J H 0.2456 -0.1613 0.2330 0.116 Uiso 0.452(11) 1 calc PR A 2
H21K H 0.1652 -0.1293 0.3147 0.116 Uiso 0.452(11) 1 calc PR A 2
H21L H 0.3068 -0.2199 0.3030 0.116 Uiso 0.452(11) 1 calc PR A 2
C21B C 0.3034(12) -0.0308(9) 0.3573(5) 0.070(4) Uani 0.452(11) 1 d PDU A 2
H21M H 0.3799 -0.0884 0.3709 0.084 Uiso 0.452(11) 1 calc PR A 2
H21N H 0.2283 -0.0419 0.3920 0.084 Uiso 0.452(11) 1 calc PR A 2
H21O H 0.3034 0.0479 0.3595 0.084 Uiso 0.452(11) 1 calc PR A 2
C21C C 0.4324(8) -0.0679(14) 0.2284(8) 0.093(7) Uani 0.452(11) 1 d PDU A 2
H21P H 0.4880 -0.1456 0.2421 0.111 Uiso 0.452(11) 1 calc PR A 2
H21Q H 0.4652 -0.0088 0.2358 0.111 Uiso 0.452(11) 1 calc PR A 2
H21R H 0.4295 -0.0627 0.1762 0.111 Uiso 0.452(11) 1 calc PR A 2
C1 C 0.1972(3) 0.2413(3) 0.16792(18) 0.0256(7) Uani 1 1 d . . .
Si1 Si 0.27561(8) 0.19313(8) 0.06882(5) 0.02795(19) Uani 1 1 d . A .
C11 C 0.2333(3) 0.0608(3) 0.0591(2) 0.0368(8) Uani 1 1 d . . .
H11A H 0.2633 0.0408 0.0075 0.044 Uiso 1 1 calc R A .
H11B H 0.1412 0.0796 0.0737 0.044 Uiso 1 1 calc R . .
H11C H 0.2739 -0.0056 0.0911 0.044 Uiso 1 1 calc R . .
C12 C 0.4560(3) 0.1456(3) 0.0526(2) 0.0423(9) Uani 1 1 d . . .
H12A H 0.4835 0.0969 0.0959 0.051 Uiso 1 1 calc R A .
H12B H 0.4818 0.2147 0.0448 0.051 Uiso 1 1 calc R . .
H12C H 0.4951 0.1008 0.0088 0.051 Uiso 1 1 calc R . .
C13 C 0.2249(3) 0.3049(3) -0.01334(19) 0.0332(7) Uani 1 1 d D . .
C131 C 0.0869(3) 0.3185(3) -0.0174(2) 0.0383(8) Uani 1 1 d D A .
H13A H 0.0282 0.3443 0.0295 0.046 Uiso 1 1 calc R . .
H13B H 0.0849 0.2432 -0.0263 0.046 Uiso 1 1 calc R . .
H13C H 0.0616 0.3763 -0.0579 0.046 Uiso 1 1 calc R . .
C132 C 0.2298(3) 0.4282(3) -0.0070(2) 0.0397(8) Uani 1 1 d D A .
H13D H 0.3165 0.4212 -0.0070 0.048 Uiso 1 1 calc R . .
H13E H 0.1727 0.4594 0.0391 0.048 Uiso 1 1 calc R . .
H13F H 0.2031 0.4809 -0.0492 0.048 Uiso 1 1 calc R . .
C133 C 0.3167(4) 0.2585(4) -0.0876(2) 0.0493(10) Uani 1 1 d D A .
H13G H 0.2866 0.3101 -0.1293 0.059 Uiso 1 1 calc R . .
H13H H 0.3190 0.1796 -0.0916 0.059 Uiso 1 1 calc R . .
H13I H 0.4020 0.2567 -0.0883 0.059 Uiso 1 1 calc R . .
C10 C 0.2760(3) 0.2918(3) 0.20428(19) 0.0314(7) Uani 1 1 d . A .
H10A H 0.2413 0.2905 0.2579 0.038 Uiso 1 1 calc R . .
H10B H 0.3637 0.2380 0.1963 0.038 Uiso 1 1 calc R . .
C101 C 0.2791(3) 0.4155(3) 0.1766(2) 0.0354(8) Uani 1 1 d . . .
C102 C 0.3879(4) 0.4336(4) 0.1281(2) 0.0436(9) Uani 1 1 d . A .
H102 H 0.4638 0.3664 0.1130 0.052 Uiso 1 1 calc R . .
C103 C 0.3881(5) 0.5475(4) 0.1012(2) 0.0566(12) Uani 1 1 d . . .
H103 H 0.4641 0.5582 0.0674 0.068 Uiso 1 1 calc R A .
C104 C 0.2815(5) 0.6450(4) 0.1219(3) 0.0690(14) Uani 1 1 d . A .
H104 H 0.2814 0.7236 0.1022 0.083 Uiso 1 1 calc R . .
C105 C 0.1745(5) 0.6282(4) 0.1716(3) 0.0672(14) Uani 1 1 d . . .
H105 H 0.0996 0.6959 0.1874 0.081 Uiso 1 1 calc R A .
C106 C 0.1735(4) 0.5150(3) 0.1989(2) 0.0471(10) Uani 1 1 d . A .
H106 H 0.0982 0.5053 0.2339 0.056 Uiso 1 1 calc R . .
Ga3 Ga -0.11927(3) 0.14656(3) 0.23053(2) 0.02373(10) Uani 1 1 d . . .
C31 C -0.1676(3) 0.0821(3) 0.15190(19) 0.0316(7) Uani 1 1 d . . .
C311 C -0.0667(3) -0.0401(3) 0.1300(2) 0.0421(9) Uani 1 1 d . . .
H31A H -0.0704 -0.0978 0.1724 0.051 Uiso 1 1 calc R . .
H31B H 0.0182 -0.0338 0.1154 0.051 Uiso 1 1 calc R . .
H31C H -0.0851 -0.0648 0.0885 0.051 Uiso 1 1 calc R . .
C312 C -0.1726(4) 0.1692(3) 0.0814(2) 0.0444(9) Uani 1 1 d . . .
H31D H -0.1982 0.1402 0.0446 0.053 Uiso 1 1 calc R . .
H31E H -0.0887 0.1762 0.0605 0.053 Uiso 1 1 calc R . .
H31F H -0.2342 0.2458 0.0947 0.053 Uiso 1 1 calc R . .
C313 C -0.2990(3) 0.0666(4) 0.1818(2) 0.0434(9) Uani 1 1 d . . .
H31G H -0.3647 0.1431 0.1899 0.052 Uiso 1 1 calc R . .
H31H H -0.2992 0.0178 0.2286 0.052 Uiso 1 1 calc R . .
H31I H -0.3162 0.0289 0.1456 0.052 Uiso 1 1 calc R . .
Ga4 Ga -0.06766(4) 0.27024(3) 0.35030(2) 0.02410(10) Uani 1 1 d . . .
C41 C -0.0382(3) 0.3222(3) 0.44031(19) 0.0326(7) Uani 1 1 d . . .
C411 C -0.1290(4) 0.4468(4) 0.4594(2) 0.0519(10) Uani 1 1 d . . .
H41A H -0.2170 0.4490 0.4696 0.062 Uiso 1 1 calc R . .
H41B H -0.1145 0.5028 0.4175 0.062 Uiso 1 1 calc R . .
H41C H -0.1130 0.4672 0.5032 0.062 Uiso 1 1 calc R . .
C412 C 0.1028(4) 0.3197(4) 0.4220(2) 0.0478(10) Uani 1 1 d . . .
H41D H 0.1214 0.3377 0.4657 0.057 Uiso 1 1 calc R . .
H41E H 0.1148 0.3779 0.3810 0.057 Uiso 1 1 calc R . .
H41F H 0.1601 0.2420 0.4078 0.057 Uiso 1 1 calc R . .
C413 C -0.0558(5) 0.2340(4) 0.5076(2) 0.0572(12) Uani 1 1 d . . .
H41G H -0.0011 0.1551 0.4944 0.069 Uiso 1 1 calc R . .
H41H H -0.1445 0.2374 0.5216 0.069 Uiso 1 1 calc R . .
H41I H -0.0331 0.2535 0.5493 0.069 Uiso 1 1 calc R . .
C2 C -0.1875(3) 0.1901(3) 0.33740(17) 0.0230(6) Uani 1 1 d . . .
C20 C -0.1492(3) 0.0749(3) 0.39357(18) 0.0289(7) Uani 1 1 d . . .
H20A H -0.0565 0.0428 0.3841 0.035 Uiso 1 1 calc R . .
H20B H -0.1795 0.0996 0.4441 0.035 Uiso 1 1 calc R . .
C201 C -0.1980(3) -0.0248(3) 0.39086(19) 0.0298(7) Uani 1 1 d . . .
C202 C -0.2995(3) -0.0437(3) 0.4459(2) 0.0388(8) Uani 1 1 d . . .
H202 H -0.3406 0.0081 0.4863 0.047 Uiso 1 1 calc R . .
C203 C -0.3427(4) -0.1354(4) 0.4440(3) 0.0520(11) Uani 1 1 d . . .
H203 H -0.4142 -0.1461 0.4824 0.062 Uiso 1 1 calc R . .
C204 C -0.2841(4) -0.2116(4) 0.3876(3) 0.0529(11) Uani 1 1 d . . .
H204 H -0.3149 -0.2751 0.3860 0.064 Uiso 1 1 calc R . .
C205 C -0.1810(4) -0.1964(3) 0.3332(2) 0.0526(11) Uani 1 1 d . . .
H205 H -0.1388 -0.2499 0.2938 0.063 Uiso 1 1 calc R . .
C206 C -0.1382(4) -0.1039(3) 0.3353(2) 0.0393(8) Uani 1 1 d . . .
H206 H -0.0654 -0.0946 0.2975 0.047 Uiso 1 1 calc R . .
Si2 Si -0.36517(8) 0.28237(8) 0.36510(5) 0.02660(19) Uani 1 1 d . . .
C22 C -0.4757(3) 0.2088(3) 0.3496(2) 0.0351(8) Uani 1 1 d . . .
H22A H -0.4394 0.1242 0.3595 0.042 Uiso 1 1 calc R . .
H22B H -0.4851 0.2266 0.2982 0.042 Uiso 1 1 calc R . .
H22C H -0.5588 0.2381 0.3831 0.042 Uiso 1 1 calc R . .
C23 C -0.4087(3) 0.3046(3) 0.46882(19) 0.0379(8) Uani 1 1 d . . .
H23A H -0.3955 0.2288 0.4974 0.045 Uiso 1 1 calc R . .
H23B H -0.4978 0.3536 0.4828 0.045 Uiso 1 1 calc R . .
H23C H -0.3550 0.3429 0.4792 0.045 Uiso 1 1 calc R . .
C24 C -0.4146(3) 0.4365(3) 0.3128(2) 0.0344(8) Uani 1 1 d . . .
C241 C -0.3600(4) 0.5222(3) 0.3343(2) 0.0454(9) Uani 1 1 d . . .
H24A H -0.2673 0.4921 0.3202 0.054 Uiso 1 1 calc R . .
H24B H -0.3872 0.5290 0.3879 0.054 Uiso 1 1 calc R . .
H24C H -0.3914 0.5990 0.3084 0.054 Uiso 1 1 calc R . .
C242 C -0.3729(3) 0.4293(3) 0.2269(2) 0.0419(9) Uani 1 1 d . . .
H24D H -0.4110 0.5057 0.2023 0.050 Uiso 1 1 calc R . .
H24E H -0.4010 0.3715 0.2131 0.050 Uiso 1 1 calc R . .
H24F H -0.2804 0.4060 0.2116 0.050 Uiso 1 1 calc R . .
C243 C -0.5640(3) 0.4920(3) 0.3338(2) 0.0495(10) Uani 1 1 d . . .
H24G H -0.5923 0.5004 0.3872 0.059 Uiso 1 1 calc R . .
H24H H -0.6015 0.4411 0.3203 0.059 Uiso 1 1 calc R . .
H24I H -0.5906 0.5688 0.3070 0.059 Uiso 1 1 calc R . .
H1 H -0.063(3) 0.465(3) 0.150(2) 0.044(10) Uiso 1 1 d . . .
H2 H -0.074(3) 0.263(3) 0.1736(19) 0.036(9) Uiso 1 1 d . . .
H3 H -0.044(3) 0.366(3) 0.2769(19) 0.038(10) Uiso 1 1 d . . .
H4 H 0.052(4) 0.057(3) 0.223(2) 0.057(12) Uiso 1 1 d . . .
H5 H 0.089(3) 0.167(3) 0.3195(18) 0.031(9) Uiso 1 1 d . . .

loop_
_atom_site_aniso_label
_atom_site_aniso_U_11
_atom_site_aniso_U_22
_atom_site_aniso_U_33
_atom_site_aniso_U_23
_atom_site_aniso_U_13
_atom_site_aniso_U_12
Ga1 0.02358(19) 0.0246(2) 0.0262(2) 0.00300(15) -0.00541(16) -0.00823(17)
Ga2 0.02150(18) 0.0237(2) 0.0275(2) 0.00125(15) -0.00732(16) -0.00764(16)
C21 0.0277(16) 0.0233(17) 0.042(2) 0.0068(14) -0.0125(15) -0.0027(14)
C211 0.046(4) 0.059(6) 0.055(6) 0.033(4) -0.018(4) -0.013(4)
C212 0.068(7) 0.059(6) 0.138(13) 0.022(6) -0.071(8) -0.019(5)
C213 0.111(11) 0.053(6) 0.053(6) -0.008(5) -0.017(7) 0.042(7)
C21A 0.084(9) 0.031(6) 0.19(2) 0.027(8) -0.091(12) -0.014(6)
C21B 0.080(9) 0.056(7) 0.055(7) 0.003(5) -0.034(6) 0.011(6)
C21C 0.034(5) 0.092(12) 0.088(11) 0.046(9) -0.008(6) 0.027(6)
C1 0.0228(14) 0.0236(16) 0.0304(18) 0.0037(12) -0.0087(13) -0.0082(13)
Si1 0.0214(4) 0.0301(5) 0.0295(5) -0.0009(4) -0.0034(4) -0.0074(4)
C11 0.0360(18) 0.038(2) 0.035(2) -0.0043(15) -0.0070(16) -0.0115(17)
C12 0.0268(17) 0.048(2) 0.045(2) -0.0094(17) 0.0018(16) -0.0096(17)
C13 0.0318(17) 0.0359(19) 0.0284(19) 0.0004(14) -0.0029(15) -0.0115(16)
C131 0.0405(19) 0.042(2) 0.031(2) 0.0048(15) -0.0089(16) -0.0152(17)
C132 0.0401(19) 0.043(2) 0.034(2) 0.0086(15) -0.0071(16) -0.0178(18)
C133 0.052(2) 0.056(3) 0.032(2) -0.0002(17) 0.0019(18) -0.018(2)
C10 0.0292(16) 0.0315(18) 0.037(2) -0.0009(14) -0.0109(15) -0.0120(15)
C101 0.0385(18) 0.039(2) 0.036(2) 0.0000(15) -0.0141(16) -0.0187(17)
C102 0.044(2) 0.056(2) 0.041(2) -0.0064(18) -0.0046(17) -0.031(2)
C103 0.074(3) 0.071(3) 0.046(3) 0.001(2) -0.010(2) -0.054(3)
C104 0.101(4) 0.046(3) 0.082(4) 0.016(2) -0.036(3) -0.048(3)
C105 0.070(3) 0.032(2) 0.105(4) -0.007(2) -0.025(3) -0.018(2)
C106 0.041(2) 0.040(2) 0.065(3) -0.0081(19) -0.0103(19) -0.0183(19)
Ga3 0.02203(18) 0.0263(2) 0.0253(2) -0.00295(15) -0.00648(16) -0.00966(17)
C31 0.0327(17) 0.0360(19) 0.0332(19) -0.0073(14) -0.0112(15) -0.0151(16)
C311 0.041(2) 0.047(2) 0.043(2) -0.0184(17) -0.0032(17) -0.0186(19)
C312 0.052(2) 0.051(2) 0.039(2) -0.0024(17) -0.0188(19) -0.022(2)
C313 0.0371(19) 0.056(2) 0.047(2) -0.0125(18) -0.0105(17) -0.0235(19)
Ga4 0.02661(19) 0.0253(2) 0.0234(2) -0.00143(15) -0.00664(16) -0.01160(17)
C41 0.0395(18) 0.0392(19) 0.0271(18) -0.0078(14) -0.0109(15) -0.0179(17)
C411 0.058(2) 0.048(2) 0.055(3) -0.0230(19) -0.014(2) -0.016(2)
C412 0.050(2) 0.056(3) 0.049(2) -0.0152(19) -0.020(2) -0.020(2)
C413 0.086(3) 0.070(3) 0.034(2) 0.0063(19) -0.029(2) -0.043(3)
C2 0.0234(14) 0.0211(15) 0.0260(17) -0.0015(12) -0.0064(13) -0.0087(13)
C20 0.0290(16) 0.0294(17) 0.0281(18) 0.0045(13) -0.0107(14) -0.0094(15)
C201 0.0282(15) 0.0248(17) 0.0360(19) 0.0076(13) -0.0127(14) -0.0089(14)
C202 0.0371(18) 0.0324(19) 0.042(2) 0.0053(15) -0.0060(16) -0.0121(17)
C203 0.042(2) 0.047(2) 0.067(3) 0.020(2) -0.012(2) -0.025(2)
C204 0.064(3) 0.037(2) 0.071(3) 0.013(2) -0.029(2) -0.031(2)
C205 0.077(3) 0.036(2) 0.053(3) -0.0025(18) -0.015(2) -0.029(2)
C206 0.045(2) 0.0317(19) 0.041(2) 0.0012(15) -0.0054(17) -0.0164(17)
Si2 0.0232(4) 0.0280(5) 0.0279(5) -0.0025(3) -0.0038(4) -0.0089(4)
C22 0.0260(16) 0.040(2) 0.040(2) -0.0032(15) -0.0058(15) -0.0126(16)
C23 0.0346(18) 0.043(2) 0.035(2) -0.0079(15) -0.0001(15) -0.0140(17)
C24 0.0290(17) 0.0275(18) 0.040(2) -0.0012(14) -0.0075(15) -0.0020(15)
C241 0.045(2) 0.0304(19) 0.055(3) -0.0030(17) -0.0106(19) -0.0076(18)
C242 0.0384(19) 0.039(2) 0.041(2) 0.0078(16) -0.0154(17) -0.0053(17)
C243 0.0332(19) 0.041(2) 0.061(3) -0.0017(19) -0.0064(19) -0.0011(18)

loop_
_atom_type_symbol
_atom_type_description
_atom_type_scat_dispersion_real
_atom_type_scat_dispersion_imag
_atom_type_scat_source
C C 0.0181 0.0091 'International Tables Vol C Tables 4.2.6.8 and 6.1.1.4'
H H 0.0000 0.0000 'International Tables Vol C Tables 4.2.6.8 and 6.1.1.4'
Si Si 0.2541 0.3302 'International Tables Vol C Tables 4.2.6.8 and 6.1.1.4'
Ga Ga -1.2846 0.7763 'International Tables Vol C Tables 4.2.6.8 and 6.1.1.4'

loop_
_geom_angle_atom_site_label_1
_geom_angle_atom_site_label_2
_geom_angle_atom_site_label_3
_geom_angle
C1 Ga1 H1 140.2(13)
C1 Ga1 H2 106.8(11)
H1 Ga1 H2 100.0(17)
C1 Ga1 H3 106.0(11)
H1 Ga1 H3 99.4(17)
H2 Ga1 H3 96.5(15)
C21 Ga2 C1 131.74(13)
C21 Ga2 H4 106.0(12)
C1 Ga2 H4 112.0(12)
C21 Ga2 H5 101.9(11)
C1 Ga2 H5 101.5(11)
H4 Ga2 H5 97.5(16)
C21C C21 C211 137.4(6)
C21C C21 C213 50.2(7)
C211 C21 C213 111.0(6)
C21C C21 C21A 114.4(9)
C211 C21 C21A 50.8(7)
C213 C21 C21A 66.7(8)
C21C C21 C212 60.2(8)
C211 C21 C212 106.1(6)
C213 C21 C212 107.7(7)
C21A C21 C212 143.4(6)
C21C C21 C21B 108.4(8)
C211 C21 C21B 57.0(6)
C213 C21 C21B 138.4(6)
C21A C21 C21B 106.6(8)
C212 C21 C21B 52.1(6)
C21C C21 Ga2 111.4(5)
C211 C21 Ga2 111.2(3)
C213 C21 Ga2 113.1(4)
C21A C21 Ga2 107.8(4)
C212 C21 Ga2 107.4(4)
C21B C21 Ga2 108.0(4)
C21 C211 H21A 109.5
C21 C211 H21B 109.5
C21 C211 H21C 109.5
C21 C212 H21D 109.5
C21 C212 H21E 109.5
C21 C212 H21F 109.5
C21 C213 H21G 109.5
C21 C213 H21H 109.5
C21 C213 H21I 109.5
C21 C21A H21J 109.5
C21 C21A H21K 109.5
H21J C21A H21K 109.5
C21 C21A H21L 109.5
H21J C21A H21L 109.5
H21K C21A H21L 109.5
C21 C21B H21M 109.5
C21 C21B H21N 109.5
H21M C21B H21N 109.5
C21 C21B H21O 109.5
H21M C21B H21O 109.5
H21N C21B H21O 109.5
C21 C21C H21P 109.5
C21 C21C H21Q 109.5
H21P C21C H21Q 109.5
C21 C21C H21R 109.5
H21P C21C H21R 109.5
H21Q C21C H21R 109.5
C10 C1 Si1 115.7(2)
C10 C1 Ga1 110.9(2)
Si1 C1 Ga1 113.67(15)
C10 C1 Ga2 105.0(2)
Si1 C1 Ga2 109.81(15)
Ga1 C1 Ga2 100.21(13)
C12 Si1 C11 107.75(16)
C12 Si1 C1 110.36(15)
C11 Si1 C1 108.09(15)
C12 Si1 C13 107.52(16)
C11 Si1 C13 105.06(15)
C1 Si1 C13 117.57(14)
Si1 C11 H11A 109.5
Si1 C11 H11B 109.5
H11A C11 H11B 109.5
Si1 C11 H11C 109.5
H11A C11 H11C 109.5
H11B C11 H11C 109.5
Si1 C12 H12A 109.5
Si1 C12 H12B 109.5
H12A C12 H12B 109.5
Si1 C12 H12C 109.5
H12A C12 H12C 109.5
H12B C12 H12C 109.5
C133 C13 C132 107.8(3)
C133 C13 C131 108.1(3)
C132 C13 C131 108.8(3)
C133 C13 Si1 109.1(2)
C132 C13 Si1 112.7(2)
C131 C13 Si1 110.2(2)
C13 C131 H13A 109.5
C13 C131 H13B 109.5
H13A C131 H13B 109.5
C13 C131 H13C 109.5
H13A C131 H13C 109.5
H13B C131 H13C 109.5
C13 C132 H13D 109.5
C13 C132 H13E 109.5
H13D C132 H13E 109.5
C13 C132 H13F 109.5
H13D C132 H13F 109.5
H13E C132 H13F 109.5
C13 C133 H13G 109.5
C13 C133 H13H 109.5
H13G C133 H13H 109.5
C13 C133 H13I 109.5
H13G C133 H13I 109.5
H13H C133 H13I 109.5
C101 C10 C1 117.6(3)
C101 C10 H10A 107.9
C1 C10 H10A 107.9
C101 C10 H10B 107.9
C1 C10 H10B 107.9
H10A C10 H10B 107.2
C106 C101 C102 117.6(3)
C106 C101 C10 121.1(3)
C102 C101 C10 121.2(3)
C103 C102 C101 120.7(4)
C103 C102 H102 119.6
C101 C102 H102 119.6
C104 C103 C102 120.9(4)
C104 C103 H103 119.5
C102 C103 H103 119.5
C103 C104 C105 118.8(4)
C103 C104 H104 120.6
C105 C104 H104 120.6
C104 C105 C106 120.7(4)
C104 C105 H105 119.7
C106 C105 H105 119.7
C105 C106 C101 121.2(4)
C105 C106 H106 119.4
C101 C106 H106 119.4
C2 Ga3 C31 139.61(13)
C2 Ga3 H2 109.4(11)
C31 Ga3 H2 98.7(11)
C2 Ga3 H4 106.1(12)
C31 Ga3 H4 102.3(12)
H2 Ga3 H4 89.9(16)
C313 C31 C312 108.9(3)
C313 C31 C311 108.2(3)
C312 C31 C311 109.0(3)
C313 C31 Ga3 111.0(2)
C312 C31 Ga3 109.2(2)
C311 C31 Ga3 110.6(2)
C31 C311 H31A 109.5
C31 C311 H31B 109.5
H31A C311 H31B 109.5
C31 C311 H31C 109.5
H31A C311 H31C 109.5
H31B C311 H31C 109.5
C31 C312 H31D 109.5
C31 C312 H31E 109.5
H31D C312 H31E 109.5
C31 C312 H31F 109.5
H31D C312 H31F 109.5
H31E C312 H31F 109.5
C31 C313 H31G 109.5
C31 C313 H31H 109.5
H31G C313 H31H 109.5
C31 C313 H31I 109.5
H31G C313 H31I 109.5
H31H C313 H31I 109.5
C41 Ga4 C2 133.65(13)
C41 Ga4 H3 108.1(11)
C2 Ga4 H3 111.1(11)
C41 Ga4 H5 98.8(10)
C2 Ga4 H5 103.9(10)
H3 Ga4 H5 91.6(15)
C413 C41 C411 109.9(3)
C413 C41 C412 108.2(3)
C411 C41 C412 109.4(3)
C413 C41 Ga4 109.0(2)
C411 C41 Ga4 112.3(2)
C412 C41 Ga4 107.9(2)
C41 C411 H41A 109.5
C41 C411 H41B 109.5
H41A C411 H41B 109.5
C41 C411 H41C 109.5
H41A C411 H41C 109.5
H41B C411 H41C 109.5
C41 C412 H41D 109.5
C41 C412 H41E 109.5
H41D C412 H41E 109.5
C41 C412 H41F 109.5
H41D C412 H41F 109.5
H41E C412 H41F 109.5
C41 C413 H41G 109.5
C41 C413 H41H 109.5
H41G C413 H41H 109.5
C41 C413 H41I 109.5
H41G C413 H41I 109.5
H41H C413 H41I 109.5
C20 C2 Si2 112.0(2)
C20 C2 Ga3 110.1(2)
Si2 C2 Ga3 116.84(15)
C20 C2 Ga4 99.65(18)
Si2 C2 Ga4 113.66(15)
Ga3 C2 Ga4 102.96(13)
C201 C20 C2 117.9(2)
C201 C20 H20A 107.8
C2 C20 H20A 107.8
C201 C20 H20B 107.8
C2 C20 H20B 107.8
H20A C20 H20B 107.2
C206 C201 C202 117.7(3)
C206 C201 C20 120.9(3)
C202 C201 C20 121.3(3)
C203 C202 C201 121.2(4)
C203 C202 H202 119.4
C201 C202 H202 119.4
C204 C203 C202 120.4(4)
C204 C203 H203 119.8
C202 C203 H203 119.8
C203 C204 C205 119.4(4)
C203 C204 H204 120.3
C205 C204 H204 120.3
C204 C205 C206 120.0(4)
C204 C205 H205 120.0
C206 C205 H205 120.0
C201 C206 C205 121.2(4)
C201 C206 H206 119.4
C205 C206 H206 119.4
C23 Si2 C22 106.69(16)
C23 Si2 C2 109.06(15)
C22 Si2 C2 113.20(14)
C23 Si2 C24 107.12(16)
C22 Si2 C24 105.00(15)
C2 Si2 C24 115.26(14)
Si2 C22 H22A 109.5
Si2 C22 H22B 109.5
H22A C22 H22B 109.5
Si2 C22 H22C 109.5
H22A C22 H22C 109.5
H22B C22 H22C 109.5
Si2 C23 H23A 109.5
Si2 C23 H23B 109.5
H23A C23 H23B 109.5
Si2 C23 H23C 109.5
H23A C23 H23C 109.5
H23B C23 H23C 109.5
C241 C24 C242 108.6(3)
C241 C24 C243 107.2(3)
C242 C24 C243 107.9(3)
C241 C24 Si2 113.2(2)
C242 C24 Si2 111.4(2)
C243 C24 Si2 108.4(2)
C24 C241 H24A 109.5
C24 C241 H24B 109.5
H24A C241 H24B 109.5
C24 C241 H24C 109.5
H24A C241 H24C 109.5
H24B C241 H24C 109.5
C24 C242 H24D 109.5
C24 C242 H24E 109.5
H24D C242 H24E 109.5
C24 C242 H24F 109.5
H24D C242 H24F 109.5
H24E C242 H24F 109.5
C24 C243 H24G 109.5
C24 C243 H24H 109.5
H24G C243 H24H 109.5
C24 C243 H24I 109.5
H24G C243 H24I 109.5
H24H C243 H24I 109.5

loop_
_geom_bond_atom_site_label_1
_geom_bond_atom_site_label_2
_geom_bond_distance
Ga1 C1 1.979(3)
Ga1 H1 1.48(4)
Ga1 H2 1.73(3)
Ga1 H3 1.76(3)
Ga2 C21 2.006(3)
Ga2 C1 2.015(3)
Ga2 H4 1.76(4)
Ga2 H5 1.69(3)
C21 C21C 1.475(9)
C21 C211 1.499(7)
C21 C213 1.517(8)
C21 C21A 1.515(9)
C21 C212 1.551(8)
C21 C21B 1.550(9)
C211 H21A 0.9599
C211 H21B 0.9599
C211 H21C 0.9599
C212 H21D 0.9599
C212 H21E 0.9599
C212 H21F 0.9599
C213 H21G 0.9599
C213 H21H 0.9599
C213 H21I 0.9599
C21A H21J 0.9599
C21A H21K 0.9599
C21A H21L 0.9599
C21B H21M 0.9599
C21B H21N 0.9599
C21B H21O 0.9599
C21C H21P 0.9599
C21C H21Q 0.9599
C21C H21R 0.9599
C1 C10 1.574(4)
C1 Si1 1.891(3)
Si1 C12 1.874(3)
Si1 C11 1.878(3)
Si1 C13 1.913(3)
C11 H11A 0.9599
C11 H11B 0.9599
C11 H11C 0.9599
C12 H12A 0.9599
C12 H12B 0.9599
C12 H12C 0.9599
C13 C133 1.531(5)
C13 C132 1.536(5)
C13 C131 1.540(4)
C131 H13A 0.9599
C131 H13B 0.9599
C131 H13C 0.9599
C132 H13D 0.9599
C132 H13E 0.9599
C132 H13F 0.9599
C133 H13G 0.9599
C133 H13H 0.9599
C133 H13I 0.9599
C10 C101 1.508(5)
C10 H10A 0.9600
C10 H10B 0.9600
C101 C106 1.383(5)
C101 C102 1.388(5)
C102 C103 1.385(6)
C102 H102 0.9600
C103 C104 1.368(7)
C103 H103 0.9600
C104 C105 1.375(7)
C104 H104 0.9600
C105 C106 1.380(5)
C105 H105 0.9600
C106 H106 0.9600
Ga3 C2 1.997(3)
Ga3 C31 2.028(3)
Ga3 H2 1.76(3)
Ga3 H4 1.83(4)
C31 C313 1.520(4)
C31 C312 1.530(5)
C31 C311 1.544(5)
C311 H31A 0.9599
C311 H31B 0.9599
C311 H31C 0.9599
C312 H31D 0.9599
C312 H31E 0.9599
C312 H31F 0.9599
C313 H31G 0.9599
C313 H31H 0.9599
C313 H31I 0.9599
Ga4 C41 2.011(3)
Ga4 C2 2.016(3)
Ga4 H3 1.66(3)
Ga4 H5 1.77(3)
C41 C413 1.516(5)
C41 C411 1.520(5)
C41 C412 1.541(5)
C411 H41A 0.9599
C411 H41B 0.9599
C411 H41C 0.9599
C412 H41D 0.9599
C412 H41E 0.9599
C412 H41F 0.9599
C413 H41G 0.9599
C413 H41H 0.9599
C413 H41I 0.9599
C2 C20 1.587(4)
C2 Si2 1.897(3)
C20 C201 1.513(4)
C20 H20A 0.9600
C20 H20B 0.9600
C201 C206 1.380(5)
C201 C202 1.382(5)
C202 C203 1.375(5)
C202 H202 0.9600
C203 C204 1.370(6)
C203 H203 0.9600
C204 C205 1.374(6)
C204 H204 0.9600
C205 C206 1.382(5)
C205 H205 0.9600
C206 H206 0.9600
Si2 C23 1.880(3)
Si2 C22 1.882(3)
Si2 C24 1.909(3)
C22 H22A 0.9599
C22 H22B 0.9599
C22 H22C 0.9599
C23 H23A 0.9599
C23 H23B 0.9599
C23 H23C 0.9599
C24 C241 1.533(5)
C24 C242 1.533(5)
C24 C243 1.549(4)
C241 H24A 0.9599
C241 H24B 0.9599
C241 H24C 0.9599
C242 H24D 0.9599
C242 H24E 0.9599
C242 H24F 0.9599
C243 H24G 0.9599
C243 H24H 0.9599
C243 H24I 0.9599

loop_
_geom_torsion_atom_site_label_1
_geom_torsion_atom_site_label_2
_geom_torsion_atom_site_label_3
_geom_torsion_atom_site_label_4
_geom_torsion
C1 Ga2 C21 C21C -17.3(9)
C1 Ga2 C21 C211 162.4(5)
C1 Ga2 C21 C213 -71.9(7)
C1 Ga2 C21 C21A -143.6(8)
C1 Ga2 C21 C212 46.8(6)
C1 Ga2 C21 C21B 101.6(6)
C21 Ga2 C1 C10 -56.8(3)
C21 Ga2 C1 Si1 68.2(2)
C21 Ga2 C1 Ga1 -171.86(14)
C10 C1 Si1 C12 27.8(3)
Ga1 C1 Si1 C12 157.84(17)
Ga2 C1 Si1 C12 -90.83(18)
C10 C1 Si1 C11 145.4(2)
Ga1 C1 Si1 C11 -84.55(19)
Ga2 C1 Si1 C11 26.78(19)
C10 C1 Si1 C13 -96.0(2)
Ga1 C1 Si1 C13 34.1(2)
Ga2 C1 Si1 C13 145.39(15)
C12 Si1 C13 C133 44.1(3)
C11 Si1 C13 C133 -70.5(3)
C1 Si1 C13 C133 169.3(2)
C12 Si1 C13 C132 -75.6(3)
C11 Si1 C13 C132 169.8(2)
C1 Si1 C13 C132 49.6(3)
C12 Si1 C13 C131 162.7(2)
C11 Si1 C13 C131 48.1(3)
C1 Si1 C13 C131 -72.1(3)
Si1 C1 C10 C101 74.8(3)
Ga1 C1 C10 C101 -56.6(3)
Ga2 C1 C10 C101 -164.0(2)
C1 C10 C101 C106 75.8(4)
C1 C10 C101 C102 -104.3(4)
C106 C101 C102 C103 -2.1(6)
C10 C101 C102 C103 177.9(3)
C101 C102 C103 C104 0.3(6)
C102 C103 C104 C105 1.4(7)
C103 C104 C105 C106 -1.2(7)
C104 C105 C106 C101 -0.7(7)
C102 C101 C106 C105 2.3(6)
C10 C101 C106 C105 -177.7(4)
C2 Ga3 C31 C313 3.4(4)
C2 Ga3 C31 C312 123.5(3)
C2 Ga3 C31 C311 -116.7(3)
C2 Ga4 C41 C413 35.0(4)
C2 Ga4 C41 C411 -86.9(3)
C2 Ga4 C41 C412 152.4(2)
C31 Ga3 C2 C20 83.2(3)
C31 Ga3 C2 Si2 -46.0(3)
C31 Ga3 C2 Ga4 -171.28(15)
C41 Ga4 C2 C20 -55.5(3)
C41 Ga4 C2 Si2 63.8(2)
C41 Ga4 C2 Ga3 -168.87(15)
Si2 C2 C20 C201 71.1(3)
Ga3 C2 C20 C201 -60.6(3)
Ga4 C2 C20 C201 -168.3(2)
C2 C20 C201 C206 79.3(4)
C2 C20 C201 C202 -104.2(4)
C206 C201 C202 C203 -2.4(5)
C20 C201 C202 C203 -179.1(3)
C201 C202 C203 C204 1.0(6)
C202 C203 C204 C205 0.6(6)
C203 C204 C205 C206 -0.7(6)
C202 C201 C206 C205 2.3(5)
C20 C201 C206 C205 179.0(3)
C204 C205 C206 C201 -0.8(6)
C20 C2 Si2 C23 48.6(2)
Ga3 C2 Si2 C23 176.84(16)
Ga4 C2 Si2 C23 -63.4(2)
C20 C2 Si2 C22 -70.0(2)
Ga3 C2 Si2 C22 58.2(2)
Ga4 C2 Si2 C22 177.98(15)
C20 C2 Si2 C24 169.1(2)
Ga3 C2 Si2 C24 -62.7(2)
Ga4 C2 Si2 C24 57.1(2)
C23 Si2 C24 C241 52.5(3)
C22 Si2 C24 C241 165.7(3)
C2 Si2 C24 C241 -69.0(3)
C23 Si2 C24 C242 175.2(2)
C22 Si2 C24 C242 -71.6(3)
C2 Si2 C24 C242 53.6(3)
C23 Si2 C24 C243 -66.2(3)
C22 Si2 C24 C243 46.9(3)
C2 Si2 C24 C243 172.2(2)
